data_7054539
loop_
_publ_author_name
'Ma, Zhihong'
'Fan, Dong'
'Li, Suzhen'
'Han, Zhangang'
'Li, Xiaoyan'
'Zheng, Xuezhong'
'Lin, Jin'

_publ_section_title
;
 Reactivity of a trinuclear ruthenium complex involving C--H activation
 and insertion of alkene
;
_journal_issue 2
_journal_name_full 'New J. Chem.'
_journal_page_first 1075
_journal_paper_doi 10.1039/C4NJ01382D
_journal_volume 39
_journal_year 2015
_chemical_formula_sum 'C28 H16 Br2 N2'
_chemical_formula_weight 540.25
_chemical_name_systematic
; 
 ? 
;
_space_group_IT_number 15
_symmetry_cell_setting monoclinic
_symmetry_space_group_name_Hall '-C 2yc'
_symmetry_space_group_name_H-M 'C 1 2/c 1'
_atom_sites_solution_hydrogens geom
_atom_sites_solution_primary direct
_atom_sites_solution_secondary difmap
_audit_creation_method SHELXL-97
_cell_angle_alpha 90.00
_cell_angle_beta 92.423(12)
_cell_angle_gamma 90.00
_cell_formula_units_Z 4
_cell_length_a 23.277(16)
_cell_length_b 6.251(4)
_cell_length_c 14.611(11)
_cell_measurement_reflns_used 1061
_cell_measurement_temperature 298(2)
_cell_measurement_theta_max 20.608
_cell_measurement_theta_min 3.232
_cell_volume 2124(3)
_computing_cell_refinement 'Bruker SMART'
_computing_data_collection 'Bruker SMART'
_computing_data_reduction 'Bruker SHELXTL'
_computing_molecular_graphics 'Bruker SHELXTL'
_computing_publication_material 'Bruker SHELXTL'
_computing_structure_refinement 'SHELXL-97 (Sheldrick, 1997)'
_computing_structure_solution 'SHELXS-97 (Sheldrick, 1990)'
_diffrn_ambient_temperature 298(2)
_diffrn_measured_fraction_theta_full 0.999
_diffrn_measured_fraction_theta_max 0.999
_diffrn_measurement_device_type 'CCD area detector'
_diffrn_measurement_method 'phi and omega scans'
_diffrn_radiation_monochromator graphite
_diffrn_radiation_source 'fine-focus sealed tube'
_diffrn_radiation_type MoK\a
_diffrn_radiation_wavelength 0.71073
_diffrn_reflns_av_R_equivalents 0.0551
_diffrn_reflns_av_sigmaI/netI 0.0780
_diffrn_reflns_limit_h_max 28
_diffrn_reflns_limit_h_min -25
_diffrn_reflns_limit_k_max 7
_diffrn_reflns_limit_k_min -7
_diffrn_reflns_limit_l_max 17
_diffrn_reflns_limit_l_min -13
_diffrn_reflns_number 5259
_diffrn_reflns_theta_full 25.49
_diffrn_reflns_theta_max 25.49
_diffrn_reflns_theta_min 1.75
_exptl_absorpt_coefficient_mu 3.837
_exptl_absorpt_correction_T_max 0.9626
_exptl_absorpt_correction_T_min 0.4240
_exptl_absorpt_correction_type multi-scan
_exptl_absorpt_process_details sadabs
_exptl_crystal_colour red
_exptl_crystal_density_diffrn 1.690
_exptl_crystal_density_method 'not measured'
_exptl_crystal_description plan
_exptl_crystal_F_000 1072
_exptl_crystal_size_max 0.27
_exptl_crystal_size_mid 0.09
_exptl_crystal_size_min 0.01
_refine_diff_density_max 0.381
_refine_diff_density_min -0.400
_refine_diff_density_rms 0.070
_refine_ls_extinction_method none
_refine_ls_goodness_of_fit_ref 0.969
_refine_ls_hydrogen_treatment constr
_refine_ls_matrix_type full
_refine_ls_number_parameters 145
_refine_ls_number_reflns 1980
_refine_ls_number_restraints 0
_refine_ls_restrained_S_all 0.969
_refine_ls_R_factor_all 0.0811
_refine_ls_R_factor_gt 0.0403
_refine_ls_shift/su_max 0.001
_refine_ls_shift/su_mean 0.000
_refine_ls_structure_factor_coef Fsqd
_refine_ls_weighting_details 'calc w=1/[\s^2^(Fo^2^)+(0.0100P)^2^+0.0000P] where P=(Fo^2^+2Fc^2^)/3'
_refine_ls_weighting_scheme calc
_refine_ls_wR_factor_gt 0.0561
_refine_ls_wR_factor_ref 0.0610
_reflns_number_gt 1184
_reflns_number_total 1980
_reflns_threshold_expression >2sigma(I)
_cod_data_source_file c4nj01382d4.cif
_cod_data_source_block 130621cm
_cod_depositor_comments
;
The following automatic conversions were performed:

'_symmetry_cell_setting' value 'Monoclinic' changed to 'monoclinic'
according to
/usr/data/users/saulius/crontab/automatic-downloads/rss-feeds/RSC/lib/dictionaries/cif_core.dic
dictionary named 'cif_core.dic' version 2.4.2 from 2011-04-26.

Automatic conversion script
Id: cif_fix_values 2827 2014-09-09 07:05:25Z andrius 

 Adding full bibliography for 7054537--7054542.cif.
;
_cod_original_sg_symbol_H-M C2/c
_cod_database_code 7054539

loop_
_symmetry_equiv_pos_as_xyz
'x, y, z'
'-x, y, -z+1/2'
'x+1/2, y+1/2, z'
'-x+1/2, y+1/2, -z+1/2'
'-x, -y, -z'
'x, -y, z-1/2'
'-x+1/2, -y+1/2, -z'
'x+1/2, -y+1/2, z-1/2'

loop_
_atom_site_label
_atom_site_type_symbol
_atom_site_fract_x
_atom_site_fract_y
_atom_site_fract_z
_atom_site_U_iso_or_equiv
_atom_site_adp_type
_atom_site_occupancy
_atom_site_symmetry_multiplicity
_atom_site_calc_flag
_atom_site_refinement_flags
Br1 Br 1.039431(16) 0.04502(7) 0.12581(4) 0.06306(19) Uani 1 1 d .
C1 C 0.97081(14) 0.2158(6) 0.1187(3) 0.0380(11) Uani 1 1 d .
C2 C 0.97662(15) 0.4341(7) 0.1268(3) 0.0461(11) Uani 1 1 d .
H2 H 1.0125 0.4990 0.1333 0.055 Uiso 1 1 calc R
C3 C 0.92638(15) 0.5517(6) 0.1248(3) 0.0430(11) Uani 1 1 d .
H3 H 0.9275 0.6997 0.1310 0.052 Uiso 1 1 calc R
C4 C 0.87441(14) 0.4464(6) 0.1135(2) 0.0344(9) Uani 1 1 d .
H4 H 0.8402 0.5232 0.1127 0.041 Uiso 1 1 calc R
C5 C 0.87347(14) 0.2254(5) 0.1034(2) 0.0277(9) Uani 1 1 d .
C6 C 0.82042(13) 0.1011(5) 0.0834(2) 0.0249(9) Uani 1 1 d .
C7 C 0.81731(13) -0.0747(5) 0.0309(2) 0.0281(9) Uani 1 1 d .
H7 H 0.8485 -0.1337 0.0021 0.034 Uiso 1 1 calc R
C8 C 0.75913(14) -0.1626(5) 0.0242(2) 0.0258(9) Uani 1 1 d .
C9 C 0.72530(13) -0.0162(5) 0.0821(2) 0.0269(9) Uani 1 1 d .
C10 C 0.66835(13) -0.0160(5) 0.1080(2) 0.0322(10) Uani 1 1 d .
H10 H 0.6434 -0.1242 0.0880 0.039 Uiso 1 1 calc R
C11 C 0.64911(15) 0.1449(6) 0.1631(2) 0.0392(11) Uani 1 1 d .
H11 H 0.6107 0.1467 0.1780 0.047 Uiso 1 1 calc R
C12 C 0.68557(15) 0.3053(6) 0.1973(2) 0.0386(10) Uani 1 1 d .
H12 H 0.6718 0.4114 0.2353 0.046 Uiso 1 1 calc R
C13 C 0.74278(14) 0.3049(6) 0.1740(2) 0.0355(10) Uani 1 1 d .
H13 H 0.7678 0.4103 0.1966 0.043 Uiso 1 1 calc R
C14 C 0.76225(13) 0.1469(5) 0.1172(2) 0.0258(9) Uani 1 1 d .
N1 N 0.92278(11) 0.1086(4) 0.1066(2) 0.0321(8) Uani 1 1 d .

loop_
_atom_site_aniso_label
_atom_site_aniso_U_11
_atom_site_aniso_U_22
_atom_site_aniso_U_33
_atom_site_aniso_U_23
_atom_site_aniso_U_13
_atom_site_aniso_U_12
Br1 0.0283(2) 0.0534(3) 0.1073(4) -0.0039(3) 0.0005(2) 0.0030(2)
C1 0.023(2) 0.031(3) 0.060(3) -0.005(2) -0.003(2) 0.0030(18)
C2 0.032(2) 0.042(3) 0.064(3) 0.000(2) 0.001(2) -0.014(2)
C3 0.044(2) 0.023(2) 0.062(3) -0.007(2) -0.003(2) -0.011(2)
C4 0.029(2) 0.025(2) 0.049(3) 0.001(2) -0.0049(19) -0.0003(19)
C5 0.029(2) 0.023(2) 0.031(2) -0.0023(19) -0.0030(18) -0.0053(17)
C6 0.027(2) 0.020(2) 0.027(2) -0.0013(18) -0.0015(17) -0.0040(16)
C7 0.0235(19) 0.027(2) 0.034(2) 0.0000(19) 0.0041(17) 0.0010(17)
C8 0.0261(19) 0.021(2) 0.031(3) 0.0016(18) 0.0000(18) 0.0006(17)
C9 0.0306(19) 0.018(2) 0.032(2) -0.0003(18) -0.0029(18) -0.0026(16)
C10 0.028(2) 0.035(3) 0.033(2) -0.010(2) -0.0009(18) -0.0066(18)
C11 0.029(2) 0.047(3) 0.041(3) -0.004(2) 0.005(2) 0.003(2)
C12 0.042(2) 0.037(3) 0.037(3) -0.012(2) 0.002(2) 0.007(2)
C13 0.037(2) 0.031(3) 0.038(3) -0.009(2) 0.000(2) -0.0053(19)
C14 0.026(2) 0.024(2) 0.026(2) 0.0003(19) -0.0018(18) -0.0005(17)
N1 0.0245(16) 0.025(2) 0.047(2) -0.0006(16) -0.0028(15) -0.0017(14)

loop_
_atom_type_symbol
_atom_type_description
_atom_type_scat_dispersion_real
_atom_type_scat_dispersion_imag
_atom_type_scat_source
C C 0.0033 0.0016 'International Tables Vol C Tables 4.2.6.8 and 6.1.1.4'
H H 0.0000 0.0000 'International Tables Vol C Tables 4.2.6.8 and 6.1.1.4'
N N 0.0061 0.0033 'International Tables Vol C Tables 4.2.6.8 and 6.1.1.4'
Br Br -0.2901 2.4595 'International Tables Vol C Tables 4.2.6.8 and 6.1.1.4'

loop_
_geom_angle_atom_site_label_1
_geom_angle_atom_site_label_2
_geom_angle_atom_site_label_3
_geom_angle
_geom_angle_site_symmetry_1
N1 C1 C2 126.8(3) .
N1 C1 Br1 115.2(3) .
C2 C1 Br1 117.9(3) .
C1 C2 C3 116.5(3) .
C1 C2 H2 121.7 .
C3 C2 H2 121.7 .
C2 C3 C4 119.1(4) .
C2 C3 H3 120.5 .
C4 C3 H3 120.5 .
C3 C4 C5 119.7(3) .
C3 C4 H4 120.1 .
C5 C4 H4 120.1 .
N1 C5 C4 121.4(3) .
N1 C5 C6 115.0(3) .
C4 C5 C6 123.6(3) .
C7 C6 C5 124.7(3) .
C7 C6 C14 108.6(3) .
C5 C6 C14 126.7(3) .
C6 C7 C8 112.0(3) .
C6 C7 H7 124.0 .
C8 C7 H7 124.0 .
C8 C8 C7 127.3(4) 7_645
C8 C8 C9 128.8(4) 7_645
C7 C8 C9 103.9(3) .
C10 C9 C14 118.1(3) .
C10 C9 C8 133.2(3) .
C14 C9 C8 108.6(3) .
C11 C10 C9 119.8(3) .
C11 C10 H10 120.1 .
C9 C10 H10 120.1 .
C10 C11 C12 121.9(3) .
C10 C11 H11 119.1 .
C12 C11 H11 119.1 .
C13 C12 C11 119.2(3) .
C13 C12 H12 120.4 .
C11 C12 H12 120.4 .
C14 C13 C12 119.5(3) .
C14 C13 H13 120.3 .
C12 C13 H13 120.3 .
C13 C14 C9 121.6(3) .
C13 C14 C6 131.6(3) .
C9 C14 C6 106.8(3) .
C1 N1 C5 116.4(3) .

loop_
_geom_bond_atom_site_label_1
_geom_bond_atom_site_label_2
_geom_bond_distance
_geom_bond_site_symmetry_2
Br1 C1 1.920(3) .
C1 N1 1.309(4) .
C1 C2 1.376(5) .
C2 C3 1.380(5) .
C2 H2 0.9300 .
C3 C4 1.381(4) .
C3 H3 0.9300 .
C4 C5 1.390(4) .
C4 H4 0.9300 .
C5 N1 1.359(4) .
C5 C6 1.478(4) .
C6 C7 1.340(4) .
C6 C14 1.488(4) .
C7 C8 1.461(4) .
C7 H7 0.9300 .
C8 C8 1.359(6) 7_645
C8 C9 1.494(4) .
C9 C10 1.394(4) .
C9 C14 1.416(4) .
C10 C11 1.376(4) .
C10 H10 0.9300 .
C11 C12 1.392(4) .
C11 H11 0.9300 .
C12 C13 1.388(4) .
C12 H12 0.9300 .
C13 C14 1.379(4) .
C13 H13 0.9300 .

loop_
_geom_torsion_atom_site_label_1
_geom_torsion_atom_site_label_2
_geom_torsion_atom_site_label_3
_geom_torsion_atom_site_label_4
_geom_torsion
_geom_torsion_site_symmetry_1
_geom_torsion_site_symmetry_4
N1 C1 C2 C3 2.2(6) . .
Br1 C1 C2 C3 -177.7(3) . .
C1 C2 C3 C4 -1.1(6) . .
C2 C3 C4 C5 -0.7(6) . .
C3 C4 C5 N1 1.6(6) . .
C3 C4 C5 C6 -174.8(3) . .
N1 C5 C6 C7 -31.6(5) . .
C4 C5 C6 C7 145.0(4) . .
N1 C5 C6 C14 148.3(3) . .
C4 C5 C6 C14 -35.1(6) . .
C5 C6 C7 C8 179.8(3) . .
C14 C6 C7 C8 -0.1(4) . .
C6 C7 C8 C8 179.2(5) . 7_645
C6 C7 C8 C9 -0.7(4) . .
C8 C8 C9 C10 3.6(8) 7_645 .
C7 C8 C9 C10 -176.5(4) . .
C8 C8 C9 C14 -178.5(5) 7_645 .
C7 C8 C9 C14 1.4(4) . .
C14 C9 C10 C11 2.5(5) . .
C8 C9 C10 C11 -179.8(4) . .
C9 C10 C11 C12 -2.5(6) . .
C10 C11 C12 C13 1.0(6) . .
C11 C12 C13 C14 0.4(6) . .
C12 C13 C14 C9 -0.3(6) . .
C12 C13 C14 C6 -177.6(4) . .
C10 C9 C14 C13 -1.2(5) . .
C8 C9 C14 C13 -179.4(3) . .
C10 C9 C14 C6 176.8(3) . .
C8 C9 C14 C6 -1.5(4) . .
C7 C6 C14 C13 178.7(4) . .
C5 C6 C14 C13 -1.2(6) . .
C7 C6 C14 C9 1.0(4) . .
C5 C6 C14 C9 -178.9(3) . .
C2 C1 N1 C5 -1.3(6) . .
Br1 C1 N1 C5 178.6(2) . .
C4 C5 N1 C1 -0.6(5) . .
C6 C5 N1 C1 176.0(3) . .
